data_4312177
loop_
_publ_author_name
'Eugenio Coronado'
'Jos\'e R. Gal\'an-Mascar\'os'
'Carlos J. G\'omez-Garc\'ia'
'Ana Murcia-Mart\'inez'
'Enric Canadell'

_publ_section_title
;
 A Chiral Molecular Conductor: Synthesis, Structure, and Physical
 Properties of [ET]3[Sb2(l-tart)2].CH3CN (ET =
 Bis(ethylendithio)tetrathiafulvalene; l-tart = (2R,3R)-(+)-Tartrate)
;
_journal_name_full 'Inorganic Chemistry'
_journal_page_first 8072
_journal_page_last 8077
_journal_paper_doi 10.1021/ic049257e
_journal_volume 43
_journal_year 2004
_chemical_formula_sum 'C40 H31 N O12 S24 Sb2'
_chemical_formula_weight 1730.60
_chemical_name_systematic
; 
 ? 
;
_space_group_IT_number 19
_symmetry_cell_setting orthorhombic
_symmetry_space_group_name_Hall 'P 2ac 2ab'
_symmetry_space_group_name_H-M 'P 21 21 21'
_atom_sites_solution_hydrogens geom
_atom_sites_solution_primary direct
_atom_sites_solution_secondary difmap
_audit_creation_method SHELXL-97
_cell_angle_alpha 90.00
_cell_angle_beta 90.00
_cell_angle_gamma 90.00
_cell_formula_units_Z 4
_cell_length_a 11.145(2)
_cell_length_b 12.848(2)
_cell_length_c 40.159(3)
_cell_measurement_temperature 293(2)
_cell_volume 5750.4(14)
_computing_structure_refinement 'SHELXL-97 (Sheldrick, 1997)'
_computing_structure_solution 'SIR97 (Giacovazzo et al, 1997)'
_diffrn_ambient_temperature 293(2)
_diffrn_measured_fraction_theta_full 0.962
_diffrn_measured_fraction_theta_max 0.962
_diffrn_radiation_monochromator graphite
_diffrn_radiation_source 'fine-focus sealed tube'
_diffrn_radiation_type MoK\a
_diffrn_radiation_wavelength 0.71069
_diffrn_reflns_av_R_equivalents 0.0000
_diffrn_reflns_av_sigmaI/netI 0.0661
_diffrn_reflns_limit_h_max 12
_diffrn_reflns_limit_h_min -12
_diffrn_reflns_limit_k_max 14
_diffrn_reflns_limit_k_min -14
_diffrn_reflns_limit_l_max 46
_diffrn_reflns_limit_l_min -45
_diffrn_reflns_number 8601
_diffrn_reflns_theta_full 24.12
_diffrn_reflns_theta_max 24.12
_diffrn_reflns_theta_min 1.66
_exptl_absorpt_coefficient_mu 1.871
_exptl_crystal_density_diffrn 1.999
_exptl_crystal_density_method 'not measured'
_exptl_crystal_F_000 3440
_refine_diff_density_max 0.939
_refine_diff_density_min -0.619
_refine_diff_density_rms 0.098
_refine_ls_abs_structure_details 'Flack H D (1983), Acta Cryst. A39, 876-881'
_refine_ls_abs_structure_Flack -0.017(18)
_refine_ls_extinction_method none
_refine_ls_goodness_of_fit_ref 0.969
_refine_ls_hydrogen_treatment mixed
_refine_ls_matrix_type full
_refine_ls_number_parameters 734
_refine_ls_number_reflns 8601
_refine_ls_number_restraints 6
_refine_ls_restrained_S_all 0.970
_refine_ls_R_factor_all 0.0662
_refine_ls_R_factor_gt 0.0400
_refine_ls_shift/su_max 0.013
_refine_ls_shift/su_mean 0.001
_refine_ls_structure_factor_coef Fsqd
_refine_ls_weighting_details 'calc w=1/[\s^2^(Fo^2^)+(0.0422P)^2^+0.0000P] where P=(Fo^2^+2Fc^2^)/3'
_refine_ls_weighting_scheme calc
_refine_ls_wR_factor_gt 0.0736
_refine_ls_wR_factor_ref 0.0793
_reflns_number_gt 6584
_reflns_number_total 8601
_reflns_threshold_expression >2sigma(I)
_cod_data_source_file ic049257esi20040608_055219.cif
_cod_data_source_block '[ET]3[Sb2(L-tartrate)2].CH3CN(1)'
_cod_database_code 4312177

loop_
_symmetry_equiv_pos_as_xyz
'x, y, z'
'-x+1/2, -y, z+1/2'
'x+1/2, -y+1/2, -z'
'-x, y+1/2, -z+1/2'

loop_
_atom_site_label
_atom_site_type_symbol
_atom_site_fract_x
_atom_site_fract_y
_atom_site_fract_z
_atom_site_U_iso_or_equiv
_atom_site_adp_type
_atom_site_occupancy
_atom_site_symmetry_multiplicity
_atom_site_calc_flag
_atom_site_refinement_flags
_atom_site_disorder_assembly
_atom_site_disorder_group
Sb1 Sb 0.14267(4) -0.11754(3) 0.478039(12) 0.03589(14) Uani 1 1 d . . .
Sb2 Sb 0.50360(4) 0.10599(3) 0.494961(11) 0.03483(14) Uani 1 1 d . . .
O1 O 0.0560(4) 0.1460(4) 0.53099(14) 0.0575(16) Uani 1 1 d . . .
O2 O 0.0865(3) -0.0191(3) 0.51822(11) 0.0358(12) Uani 1 1 d . . .
O3 O 0.1808(4) 0.0214(3) 0.45925(12) 0.0384(13) Uani 1 1 d . . .
O4 O 0.3361(3) 0.1318(3) 0.50842(12) 0.0400(12) Uani 1 1 d . . .
O5 O 0.4255(4) 0.1522(3) 0.44835(11) 0.0391(12) Uani 1 1 d . . .
O6 O 0.2682(5) 0.2335(4) 0.42844(15) 0.0575(16) Uani 1 1 d . . .
O7 O 0.4495(4) -0.2565(4) 0.43987(13) 0.0514(15) Uani 1 1 d . . .
O8 O 0.2718(4) -0.1743(4) 0.44191(12) 0.0457(13) Uani 1 1 d . . .
O9 O 0.2832(3) -0.1437(3) 0.50754(11) 0.0324(11) Uani 1 1 d . . .
O10 O 0.4910(4) -0.0351(3) 0.47540(11) 0.0345(11) Uani 1 1 d . . .
O11 O 0.5093(4) 0.0106(3) 0.53956(11) 0.0387(12) Uani 1 1 d . . .
O12 O 0.5145(4) -0.1556(4) 0.55571(13) 0.0538(14) Uani 1 1 d . . .
C31 C 0.0930(6) 0.0803(6) 0.5117(2) 0.038(2) Uani 1 1 d . . .
C32 C 0.1484(6) 0.1079(5) 0.47891(18) 0.0336(16) Uani 1 1 d D . .
H32 H 0.090(4) 0.154(4) 0.4641(13) 0.027(8) Uiso 1 1 d D . .
C33 C 0.2622(7) 0.1766(5) 0.48488(19) 0.035(2) Uani 1 1 d D . .
H33 H 0.246(4) 0.249(3) 0.4901(14) 0.027(8) Uiso 1 1 d D . .
C34 C 0.3204(7) 0.1904(5) 0.4515(2) 0.043(2) Uani 1 1 d . . .
C35 C 0.3698(8) -0.2082(5) 0.4555(2) 0.040(2) Uani 1 1 d . . .
C36 C 0.3847(5) -0.1895(5) 0.49272(19) 0.0328(18) Uani 1 1 d D . .
H36 H 0.396(4) -0.263(3) 0.5071(13) 0.027(8) Uiso 1 1 d D . .
C37 C 0.4937(5) -0.1198(5) 0.49754(16) 0.0293(15) Uani 1 1 d D . .
H37 H 0.573(4) -0.172(3) 0.4930(13) 0.027(8) Uiso 1 1 d D . .
C38 C 0.5060(6) -0.0889(6) 0.53389(18) 0.0372(18) Uani 1 1 d . . .
S1 S 0.36954(16) 0.07875(14) 0.27397(5) 0.0434(5) Uani 1 1 d . . .
S2 S 0.13380(16) -0.01928(14) 0.27406(5) 0.0427(5) Uani 1 1 d . . .
S3 S 0.36678(16) 0.08985(14) 0.19475(5) 0.0419(5) Uani 1 1 d . . .
S4 S 0.14077(16) -0.02231(14) 0.19233(5) 0.0418(5) Uani 1 1 d . . .
S5 S 0.40073(15) 0.08005(14) 0.34640(5) 0.0401(5) Uani 1 1 d . . .
S6 S 0.11036(15) -0.02896(14) 0.34675(5) 0.0413(5) Uani 1 1 d . . .
S7 S 0.39503(15) 0.10915(18) 0.12226(5) 0.0480(5) Uani 1 1 d . . .
S8 S 0.12015(16) -0.02273(16) 0.11903(5) 0.0483(5) Uani 1 1 d . . .
S11 S -0.12925(16) -0.18337(14) 0.31336(5) 0.0407(5) Uani 1 1 d . . .
S12 S -0.36132(16) -0.07991(14) 0.31490(5) 0.0445(5) Uani 1 1 d . . .
S13 S -0.13366(17) -0.17798(14) 0.23289(5) 0.0448(5) Uani 1 1 d . . .
S14 S -0.37079(17) -0.08403(15) 0.23471(5) 0.0477(5) Uani 1 1 d . . .
S15 S -0.10503(15) -0.20350(15) 0.38599(5) 0.0430(5) Uani 1 1 d . . .
S16 S -0.38643(16) -0.07972(16) 0.38769(5) 0.0503(6) Uani 1 1 d . . .
S17 S -0.11676(17) -0.18852(15) 0.15982(5) 0.0461(5) Uani 1 1 d . . .
S18 S -0.40618(16) -0.07761(14) 0.16287(5) 0.0434(5) Uani 1 1 d . . .
S21 S -0.11695(15) 0.13885(15) 0.31321(5) 0.0443(5) Uani 1 1 d . . .
S22 S -0.35642(17) 0.23701(15) 0.31303(5) 0.0458(5) Uani 1 1 d . . .
S23 S -0.11760(16) 0.14194(15) 0.23198(5) 0.0475(5) Uani 1 1 d . . .
S24 S -0.35783(17) 0.23828(16) 0.23344(5) 0.0491(5) Uani 1 1 d . . .
S25 S -0.09259(16) 0.13758(16) 0.38660(5) 0.0510(6) Uani 1 1 d . . .
S26 S -0.38434(16) 0.24190(15) 0.38563(5) 0.0457(5) Uani 1 1 d . . .
S27 S -0.09266(15) 0.14352(14) 0.15930(5) 0.0404(5) Uani 1 1 d . . .
S28 S -0.38196(16) 0.25486(14) 0.16073(5) 0.0426(5) Uani 1 1 d . . .
C1 C 0.2510(5) 0.0299(5) 0.25111(18) 0.0351(18) Uani 1 1 d . . .
C2 C 0.2515(5) 0.0342(5) 0.2167(2) 0.039(2) Uani 1 1 d . . .
C3 C 0.3097(5) 0.0485(5) 0.31235(19) 0.0347(19) Uani 1 1 d . . .
C4 C 0.1984(5) 0.0054(5) 0.31271(18) 0.0333(18) Uani 1 1 d . . .
C5 C 0.3092(5) 0.0642(5) 0.15506(18) 0.0313(18) Uani 1 1 d . A .
C6 C 0.2032(6) 0.0129(5) 0.15410(17) 0.0367(18) Uani 1 1 d . A .
C7 C 0.3237(5) 0.0163(6) 0.38040(18) 0.042(2) Uani 1 1 d . . .
H71 H 0.3385 -0.0580 0.3792 0.051 Uiso 1 1 calc . . .
H72 H 0.3563 0.0412 0.4013 0.051 Uiso 1 1 calc . . .
C8 C 0.1903(6) 0.0354(6) 0.37988(19) 0.047(2) Uani 1 1 d . . .
H81 H 0.1766 0.1097 0.3780 0.056 Uiso 1 1 calc . . .
H82 H 0.1569 0.0128 0.4010 0.056 Uiso 1 1 calc . . .
C9 C 0.3520(14) 0.0219(14) 0.0917(4) 0.040(5) Uani 0.50 1 d P A 1
H91 H 0.3960 0.0363 0.0714 0.048 Uiso 0.50 1 calc P B 1
H92 H 0.3716 -0.0483 0.0988 0.048 Uiso 0.50 1 calc P C 1
C10 C 0.2126(14) 0.0297(9) 0.0846(3) 0.027(3) Uani 0.50 1 d P A 1
H101 H 0.1943 -0.0083 0.0644 0.032 Uiso 0.50 1 calc P D 1
H101 H 0.1915 0.1021 0.0810 0.032 Uiso 0.50 1 calc P E 1
C9' C 0.2959(19) 0.075(2) 0.0866(5) 0.068(7) Uani 0.50 1 d P A 2
H93 H 0.2378 0.1302 0.0839 0.081 Uiso 0.50 1 calc P F 2
H94 H 0.3449 0.0736 0.0666 0.081 Uiso 0.50 1 calc P G 2
C10' C 0.2311 -0.0220 0.0880 0.034 Uiso 0.50 1 d P A 2
H103 H 0.2871 -0.0782 0.0922 0.041 Uiso 0.50 1 calc P H 2
H104 H 0.1937 -0.0348 0.0666 0.041 Uiso 0.50 1 calc P I 2
C11 C -0.2479(5) -0.1313(5) 0.29111(18) 0.0342(18) Uani 1 1 d . . .
C12 C -0.2496(5) -0.1319(5) 0.25659(19) 0.0385(19) Uani 1 1 d . . .
C13 C -0.1893(5) -0.1607(5) 0.35261(17) 0.0328(18) Uani 1 1 d . . .
C14 C -0.2993(5) -0.1121(6) 0.35339(16) 0.0351(17) Uani 1 1 d . . .
C15 C -0.2025(6) -0.1545(5) 0.19417(17) 0.0338(18) Uani 1 1 d . . .
C16 C -0.3125(5) -0.1113(6) 0.19566(16) 0.0354(17) Uani 1 1 d . . .
C17 C -0.1753(6) -0.1357(6) 0.42066(19) 0.049(2) Uani 1 1 d . . .
H171 H -0.1438 -0.1637 0.4413 0.058 Uiso 1 1 calc . . .
H172 H -0.1533 -0.0627 0.4196 0.058 Uiso 1 1 calc . . .
C18 C -0.3104(6) -0.1441(5) 0.42119(18) 0.045(2) Uani 1 1 d . . .
H181 H -0.3393 -0.1155 0.4421 0.054 Uiso 1 1 calc . . .
H182 H -0.3319 -0.2173 0.4207 0.054 Uiso 1 1 calc . . .
C19 C -0.1972(6) -0.1202(6) 0.12778(17) 0.0442(19) Uani 1 1 d . . .
H191 H -0.1825 -0.0462 0.1303 0.053 Uiso 1 1 calc . . .
H192 H -0.1657 -0.1411 0.1063 0.053 Uiso 1 1 calc . . .
C20 C -0.3301(6) -0.1386(5) 0.12810(18) 0.040(2) Uani 1 1 d . . .
H201 H -0.3449 -0.2130 0.1288 0.048 Uiso 1 1 calc . . .
H202 H -0.3641 -0.1122 0.1075 0.048 Uiso 1 1 calc . . .
C21 C -0.2360(6) 0.1906(5) 0.2900(2) 0.0378(19) Uani 1 1 d . . .
C22 C -0.2343(6) 0.1916(5) 0.2565(2) 0.041(2) Uani 1 1 d . . .
C23 C -0.1811(6) 0.1675(5) 0.35244(18) 0.0375(19) Uani 1 1 d . . .
C24 C -0.2923(7) 0.2094(5) 0.35178(19) 0.039(2) Uani 1 1 d . . .
C25 C -0.1818(6) 0.1761(5) 0.19402(17) 0.0341(19) Uani 1 1 d . . .
C26 C -0.2910(6) 0.2177(5) 0.19409(17) 0.0306(18) Uani 1 1 d . . .
C27 C -0.1698(6) 0.2089(5) 0.41894(18) 0.044(2) Uani 1 1 d . . .
H271 H -0.1351 0.1900 0.4403 0.053 Uiso 1 1 calc . . .
H272 H -0.1556 0.2826 0.4156 0.053 Uiso 1 1 calc . . .
C28 C -0.3013(6) 0.1911(6) 0.4205(2) 0.044(2) Uani 1 1 d . . .
H281 H -0.3320 0.2227 0.4407 0.053 Uiso 1 1 calc . . .
H282 H -0.3158 0.1168 0.4220 0.053 Uiso 1 1 calc . . .
C29 C -0.1790(6) 0.1984(5) 0.12506(18) 0.038(2) Uani 1 1 d . . .
H283 H -0.1637 0.2726 0.1240 0.046 Uiso 1 1 calc . . .
H284 H -0.1509 0.1680 0.1044 0.046 Uiso 1 1 calc . . .
C30 C -0.3096(6) 0.1815(5) 0.12770(17) 0.038(2) Uani 1 1 d . . .
H301 H -0.3242 0.1080 0.1314 0.046 Uiso 1 1 calc . . .
H302 H -0.3466 0.2002 0.1067 0.046 Uiso 1 1 calc . . .
C101 C -0.1841(6) -0.0026(7) 0.5479(3) 0.063(3) Uani 1 1 d . . .
H1S H -0.1175 -0.0460 0.5539 0.095 Uiso 1 1 calc . . .
H2S H -0.2567 -0.0310 0.5570 0.095 Uiso 1 1 calc . . .
H3S H -0.1718 0.0662 0.5565 0.095 Uiso 1 1 calc . . .
C102 C -0.1939(7) 0.0020(8) 0.5116(3) 0.067(3) Uani 1 1 d . . .
N1 N -0.1966(7) 0.0085(8) 0.4840(3) 0.105(4) Uani 1 1 d . . .

loop_
_atom_site_aniso_label
_atom_site_aniso_U_11
_atom_site_aniso_U_22
_atom_site_aniso_U_33
_atom_site_aniso_U_23
_atom_site_aniso_U_13
_atom_site_aniso_U_12
Sb1 0.0315(3) 0.0367(2) 0.0394(3) -0.0015(3) -0.0027(2) -0.0072(2)
Sb2 0.0281(2) 0.0385(2) 0.0379(3) -0.0010(2) -0.0001(2) -0.0073(2)
O1 0.059(3) 0.055(3) 0.059(5) -0.012(3) 0.020(3) 0.001(3)
O2 0.034(3) 0.045(3) 0.028(3) -0.004(3) -0.003(2) -0.001(2)
O3 0.052(3) 0.036(3) 0.027(3) -0.001(3) 0.002(2) -0.004(2)
O4 0.028(3) 0.040(3) 0.052(4) -0.002(3) -0.002(2) 0.002(2)
O5 0.042(3) 0.040(3) 0.035(3) -0.001(2) 0.000(2) -0.007(2)
O6 0.068(4) 0.056(3) 0.048(5) 0.025(3) -0.008(3) 0.002(3)
O7 0.038(3) 0.067(3) 0.049(4) -0.022(3) 0.009(3) -0.002(3)
O8 0.043(3) 0.062(3) 0.032(4) -0.012(3) 0.002(3) 0.002(3)
O9 0.030(2) 0.045(3) 0.022(3) -0.001(2) 0.004(2) 0.002(2)
O10 0.042(3) 0.036(2) 0.026(3) 0.001(2) 0.000(3) 0.001(2)
O11 0.038(3) 0.038(3) 0.040(3) -0.004(2) -0.002(3) -0.002(2)
O12 0.061(4) 0.061(3) 0.040(4) 0.010(3) -0.012(3) 0.005(3)
C31 0.032(4) 0.041(5) 0.040(6) -0.007(4) -0.006(4) -0.004(3)
C32 0.033(4) 0.035(4) 0.033(5) 0.006(4) -0.004(4) -0.007(4)
C33 0.062(5) 0.009(3) 0.032(6) 0.003(3) -0.002(4) -0.009(3)
C34 0.048(6) 0.025(4) 0.055(7) -0.004(4) 0.006(5) -0.007(4)
C35 0.058(6) 0.026(4) 0.037(6) -0.006(4) -0.002(5) -0.014(4)
C36 0.024(4) 0.041(4) 0.034(5) 0.002(4) -0.004(4) 0.001(3)
C37 0.033(4) 0.032(4) 0.024(4) 0.004(4) 0.006(4) 0.004(4)
C38 0.022(4) 0.060(5) 0.030(5) 0.004(4) -0.003(4) 0.002(4)
S1 0.0388(11) 0.0671(12) 0.0243(12) -0.0002(10) 0.0006(9) -0.0117(10)
S2 0.0349(10) 0.0681(12) 0.0250(12) -0.0009(10) -0.0010(9) -0.0094(10)
S3 0.0380(10) 0.0643(12) 0.0233(12) -0.0014(10) 0.0006(9) -0.0041(10)
S4 0.0363(10) 0.0641(12) 0.0250(13) -0.0007(10) 0.0006(10) -0.0074(10)
S5 0.0352(11) 0.0576(12) 0.0277(13) -0.0067(10) -0.0041(9) -0.0053(8)
S6 0.0352(11) 0.0595(12) 0.0292(13) 0.0043(10) 0.0023(9) -0.0037(9)
S7 0.0386(11) 0.0780(13) 0.0275(13) 0.0036(12) 0.0026(8) -0.0076(11)
S8 0.0346(11) 0.0816(14) 0.0287(13) -0.0059(11) -0.0011(9) -0.0057(10)
S11 0.0355(11) 0.0613(12) 0.0254(12) 0.0011(10) 0.0008(9) 0.0091(9)
S12 0.0398(11) 0.0644(12) 0.0293(13) 0.0016(10) -0.0009(10) 0.0138(10)
S13 0.0395(11) 0.0658(12) 0.0291(13) -0.0018(10) -0.0011(10) 0.0131(10)
S14 0.0430(11) 0.0721(13) 0.0281(13) 0.0002(10) 0.0031(9) 0.0181(10)
S15 0.0316(11) 0.0713(13) 0.0262(13) 0.0037(11) 0.0042(9) 0.0124(9)
S16 0.0389(12) 0.0833(15) 0.0285(13) -0.0020(11) 0.0019(9) 0.0200(10)
S17 0.0425(13) 0.0641(13) 0.0318(14) -0.0044(11) 0.0046(10) 0.0115(10)
S18 0.0394(12) 0.0582(13) 0.0327(13) 0.0068(10) 0.0006(9) 0.0133(9)
S21 0.0357(11) 0.0712(14) 0.0259(12) -0.0014(10) 0.0021(9) 0.0108(9)
S22 0.0356(11) 0.0737(13) 0.0280(13) 0.0006(11) 0.0027(10) 0.0098(11)
S23 0.0369(11) 0.0785(14) 0.0271(13) 0.0003(10) -0.0005(9) 0.0161(9)
S24 0.0365(11) 0.0832(14) 0.0275(14) -0.0024(11) 0.0031(10) 0.0144(11)
S25 0.0369(11) 0.0868(16) 0.0293(13) 0.0002(12) 0.0005(9) 0.0167(10)
S26 0.0334(12) 0.0746(13) 0.0290(13) -0.0106(11) 0.0028(9) 0.0121(10)
S27 0.0334(11) 0.0596(13) 0.0280(13) -0.0036(10) 0.0023(9) 0.0050(8)
S28 0.0378(12) 0.0596(12) 0.0304(14) 0.0042(10) -0.0024(10) 0.0098(10)
C1 0.036(4) 0.053(4) 0.016(5) -0.002(4) -0.003(3) -0.001(3)
C2 0.030(4) 0.052(5) 0.036(6) 0.001(4) 0.002(4) 0.000(3)
C3 0.024(4) 0.051(4) 0.029(5) -0.007(4) -0.001(3) 0.001(3)
C4 0.036(4) 0.040(4) 0.024(5) -0.003(4) 0.005(3) 0.004(3)
C5 0.024(4) 0.043(4) 0.026(5) 0.006(4) 0.001(3) 0.002(3)
C6 0.042(4) 0.051(5) 0.017(5) -0.009(4) 0.010(3) 0.008(4)
C7 0.038(5) 0.066(5) 0.023(5) -0.005(4) -0.004(3) 0.010(4)
C8 0.043(5) 0.069(5) 0.028(6) -0.007(4) 0.009(4) 0.009(4)
C9 0.025(10) 0.069(12) 0.025(11) -0.002(9) 0.010(8) 0.024(8)
C10 0.048(9) 0.012(7) 0.022(10) 0.003(6) 0.010(8) -0.001(6)
C9' 0.053(15) 0.14(2) 0.013(11) 0.001(13) 0.008(10) -0.027(14)
C11 0.043(4) 0.039(4) 0.021(5) 0.009(4) -0.002(3) 0.002(3)
C12 0.039(4) 0.042(4) 0.034(5) 0.014(4) -0.001(4) 0.004(3)
C13 0.027(4) 0.049(4) 0.023(5) 0.005(4) 0.001(3) 0.000(3)
C14 0.040(4) 0.044(4) 0.021(5) 0.004(4) 0.004(3) 0.006(4)
C15 0.033(4) 0.040(4) 0.028(5) 0.002(4) 0.001(4) 0.004(3)
C16 0.036(4) 0.043(4) 0.027(5) 0.001(4) -0.005(3) 0.000(4)
C17 0.042(5) 0.064(5) 0.040(6) -0.002(4) -0.002(4) 0.007(4)
C18 0.046(5) 0.059(5) 0.030(5) 0.000(4) 0.011(4) 0.009(3)
C19 0.038(4) 0.062(5) 0.032(5) -0.004(4) 0.005(3) -0.009(4)
C20 0.032(4) 0.046(5) 0.041(6) -0.004(4) 0.005(3) -0.004(3)
C21 0.030(4) 0.061(5) 0.022(5) 0.012(4) 0.001(4) 0.002(3)
C22 0.029(4) 0.048(4) 0.046(6) 0.001(4) 0.011(4) 0.006(3)
C23 0.036(5) 0.051(4) 0.025(5) 0.001(4) 0.005(3) -0.001(3)
C24 0.042(5) 0.046(4) 0.028(5) -0.007(4) 0.006(4) -0.005(3)
C25 0.033(4) 0.041(4) 0.029(5) 0.001(4) 0.003(3) 0.001(3)
C26 0.033(4) 0.034(4) 0.025(5) -0.003(4) -0.002(4) -0.004(3)
C27 0.057(5) 0.057(5) 0.018(5) -0.008(4) -0.008(4) 0.009(4)
C28 0.046(5) 0.053(5) 0.034(6) 0.000(4) 0.009(4) 0.006(4)
C29 0.033(5) 0.055(5) 0.027(5) 0.003(4) -0.001(3) -0.008(3)
C30 0.046(5) 0.046(4) 0.023(5) 0.006(4) 0.000(3) -0.003(3)
C101 0.051(5) 0.088(7) 0.052(7) -0.009(6) -0.002(4) 0.003(5)
C102 0.031(5) 0.093(7) 0.077(9) -0.053(8) -0.015(5) 0.012(4)
N1 0.088(6) 0.164(9) 0.063(8) -0.058(8) -0.028(6) 0.033(6)

loop_
_atom_type_symbol
_atom_type_description
_atom_type_scat_dispersion_real
_atom_type_scat_dispersion_imag
_atom_type_scat_source
C C 0.0033 0.0016 'International Tables Vol C Tables 4.2.6.8 and 6.1.1.4'
H H 0.0000 0.0000 'International Tables Vol C Tables 4.2.6.8 and 6.1.1.4'
N N 0.0061 0.0033 'International Tables Vol C Tables 4.2.6.8 and 6.1.1.4'
O O 0.0106 0.0060 'International Tables Vol C Tables 4.2.6.8 and 6.1.1.4'
S S 0.1246 0.1234 'International Tables Vol C Tables 4.2.6.8 and 6.1.1.4'
Sb Sb -0.5866 1.5461 'International Tables Vol C Tables 4.2.6.8 and 6.1.1.4'

loop_
_geom_angle_atom_site_label_1
_geom_angle_atom_site_label_2
_geom_angle_atom_site_label_3
_geom_angle
_geom_angle_site_symmetry_1
_geom_angle_site_symmetry_3
_geom_angle_publ_flag
O3 Sb1 O9 102.09(17) . . ?
O3 Sb1 O2 79.52(18) . . ?
O9 Sb1 O2 83.21(16) . . ?
O3 Sb1 O8 84.62(19) . . ?
O9 Sb1 O8 79.59(18) . . ?
O2 Sb1 O8 153.57(17) . . ?
O4 Sb2 O10 101.27(17) . . ?
O4 Sb2 O5 78.96(19) . . ?
O10 Sb2 O5 83.01(17) . . ?
O4 Sb2 O11 84.06(18) . . ?
O10 Sb2 O11 79.22(17) . . ?
O5 Sb2 O11 152.46(16) . . ?
C31 O2 Sb1 114.2(5) . . ?
C32 O3 Sb1 116.2(4) . . ?
C33 O4 Sb2 116.6(4) . . ?
C34 O5 Sb2 113.1(5) . . ?
C35 O8 Sb1 113.0(5) . . ?
C36 O9 Sb1 116.8(4) . . ?
C37 O10 Sb2 117.1(4) . . ?
C38 O11 Sb2 114.2(4) . . ?
O1 C31 O2 122.2(7) . . ?
O1 C31 C32 122.3(6) . . ?
O2 C31 C32 115.5(6) . . ?
O3 C32 C31 114.3(5) . . ?
O3 C32 C33 108.9(5) . . ?
C31 C32 C33 109.5(6) . . ?
O4 C33 C34 113.8(6) . . ?
O4 C33 C32 110.7(5) . . ?
C34 C33 C32 106.3(6) . . ?
O6 C34 O5 122.3(8) . . ?
O6 C34 C33 121.6(7) . . ?
O5 C34 C33 116.1(8) . . ?
O7 C35 O8 123.5(7) . . ?
O7 C35 C36 119.5(7) . . ?
O8 C35 C36 116.9(7) . . ?
O9 C36 C35 113.2(6) . . ?
O9 C36 C37 110.0(5) . . ?
C35 C36 C37 107.7(6) . . ?
O10 C37 C38 114.0(5) . . ?
O10 C37 C36 111.0(5) . . ?
C38 C37 C36 110.4(5) . . ?
O12 C38 O11 124.0(7) . . ?
O12 C38 C37 120.6(6) . . ?
O11 C38 C37 115.4(6) . . ?
C3 S1 C1 95.6(3) . . ?
C1 S2 C4 95.6(3) . . ?
C2 S3 C5 96.6(3) . . ?
C2 S4 C6 95.9(4) . . ?
C3 S5 C7 102.1(3) . . ?
C4 S6 C8 100.6(3) . . ?
C5 S7 C9 99.8(7) . . ?
C5 S7 C9' 100.3(7) . . ?
C9 S7 C9' 30.2(7) . . ?
C6 S8 C10' 101.4(2) . . ?
C6 S8 C10 102.2(5) . . ?
C10' S8 C10 22.5(4) . . ?
C11 S11 C13 96.3(3) . . ?
C11 S12 C14 96.3(3) . . ?
C12 S13 C15 95.9(3) . . ?
C12 S14 C16 95.5(3) . . ?
C13 S15 C17 102.0(3) . . ?
C14 S16 C18 102.7(3) . . ?
C15 S17 C19 99.9(3) . . ?
C16 S18 C20 101.3(3) . . ?
C21 S21 C23 95.1(3) . . ?
C21 S22 C24 95.0(4) . . ?
C25 S23 C22 95.5(3) . . ?
C26 S24 C22 95.2(3) . . ?
C23 S25 C27 100.7(3) . . ?
C24 S26 C28 102.5(3) . . ?
C25 S27 C29 102.0(3) . . ?
C26 S28 C30 99.2(3) . . ?
C2 C1 S2 123.6(5) . . ?
C2 C1 S1 120.9(5) . . ?
S2 C1 S1 115.5(4) . . ?
C1 C2 S3 122.2(5) . . ?
C1 C2 S4 122.9(5) . . ?
S3 C2 S4 114.8(5) . . ?
C4 C3 S1 117.1(5) . . ?
C4 C3 S5 128.0(6) . . ?
S1 C3 S5 115.0(4) . . ?
C3 C4 S2 116.3(5) . . ?
C3 C4 S6 128.8(6) . . ?
S2 C4 S6 114.9(4) . . ?
C6 C5 S7 128.6(6) . . ?
C6 C5 S3 116.0(5) . . ?
S7 C5 S3 115.4(4) . . ?
C5 C6 S4 116.7(5) . . ?
C5 C6 S8 127.8(6) . . ?
S4 C6 S8 115.5(4) . . ?
C8 C7 S5 112.5(5) . . ?
C7 C8 S6 115.1(5) . . ?
C10 C9 S7 111.0(10) . . ?
C9 C10 S8 112.9(10) . . ?
C10' C9' S7 118.2(13) . . ?
C9' C10' S8 112.8(8) . . ?
C12 C11 S12 123.3(5) . . ?
C12 C11 S11 121.6(5) . . ?
S12 C11 S11 115.1(4) . . ?
C11 C12 S13 123.2(5) . . ?
C11 C12 S14 121.2(5) . . ?
S13 C12 S14 115.6(4) . . ?
C14 C13 S15 127.7(5) . . ?
C14 C13 S11 116.1(5) . . ?
S15 C13 S11 116.2(4) . . ?
C13 C14 S16 128.7(5) . . ?
C13 C14 S12 116.2(5) . . ?
S16 C14 S12 115.1(4) . . ?
C16 C15 S17 129.8(5) . . ?
C16 C15 S13 115.4(5) . . ?
S17 C15 S13 114.8(4) . . ?
C15 C16 S14 117.7(5) . . ?
C15 C16 S18 128.1(5) . . ?
S14 C16 S18 114.2(4) . . ?
C18 C17 S15 113.9(5) . . ?
C17 C18 S16 115.3(5) . . ?
C20 C19 S17 114.2(5) . . ?
C19 C20 S18 113.6(5) . . ?
C22 C21 S22 122.7(6) . . ?
C22 C21 S21 121.6(6) . . ?
S22 C21 S21 115.7(5) . . ?
C21 C22 S23 124.8(6) . . ?
C21 C22 S24 121.2(5) . . ?
S23 C22 S24 114.0(5) . . ?
C24 C23 S25 128.7(6) . . ?
C24 C23 S21 115.9(6) . . ?
S25 C23 S21 115.4(4) . . ?
C23 C24 S22 118.3(6) . . ?
C23 C24 S26 128.1(6) . . ?
S22 C24 S26 113.7(4) . . ?
C26 C25 S23 118.4(5) . . ?
C26 C25 S27 127.8(6) . . ?
S23 C25 S27 113.7(4) . . ?
C25 C26 S28 129.8(6) . . ?
C25 C26 S24 116.6(5) . . ?
S28 C26 S24 113.6(4) . . ?
C28 C27 S25 115.0(5) . . ?
C27 C28 S26 114.8(5) . . ?
C30 C29 S27 114.2(5) . . ?
C29 C30 S28 114.5(5) . . ?
N1 C102 C101 176.6(12) . . ?

loop_
_geom_bond_atom_site_label_1
_geom_bond_atom_site_label_2
_geom_bond_distance
_geom_bond_site_symmetry_2
_geom_bond_publ_flag
Sb1 O3 1.984(4) . ?
Sb1 O9 1.993(4) . ?
Sb1 O2 2.143(4) . ?
Sb1 O8 2.170(5) . ?
Sb2 O4 1.972(4) . ?
Sb2 O10 1.980(4) . ?
Sb2 O5 2.148(5) . ?
Sb2 O11 2.171(4) . ?
O1 C31 1.217(8) . ?
O2 C31 1.306(7) . ?
O3 C32 1.410(8) . ?
O4 C33 1.379(8) . ?
O5 C34 1.276(8) . ?
O6 C34 1.227(9) . ?
O7 C35 1.252(8) . ?
O8 C35 1.297(9) . ?
O9 C36 1.407(7) . ?
O10 C37 1.406(7) . ?
O11 C38 1.299(8) . ?
O12 C38 1.229(7) . ?
C31 C32 1.498(9) . ?
C32 C33 1.563(8) . ?
C33 C34 1.499(10) . ?
C35 C36 1.523(10) . ?
C36 C37 1.522(8) . ?
C37 C38 1.519(8) . ?
S1 C3 1.724(7) . ?
S1 C1 1.727(7) . ?
S2 C1 1.718(7) . ?
S2 C4 1.740(7) . ?
S3 C2 1.714(7) . ?
S3 C5 1.749(7) . ?
S4 C2 1.733(7) . ?
S4 C6 1.745(7) . ?
S5 C3 1.750(7) . ?
S5 C7 1.809(7) . ?
S6 C4 1.740(7) . ?
S6 C8 1.802(8) . ?
S7 C5 1.727(7) . ?
S7 C9 1.729(18) . ?
S7 C9' 1.86(2) . ?
S8 C6 1.746(7) . ?
S8 C10' 1.7547(19) . ?
S8 C10 1.850(14) . ?
S11 C11 1.731(7) . ?
S11 C13 1.737(7) . ?
S12 C11 1.716(7) . ?
S12 C14 1.743(7) . ?
S13 C12 1.711(7) . ?
S13 C15 1.760(7) . ?
S14 C12 1.725(7) . ?
S14 C16 1.733(7) . ?
S15 C13 1.727(7) . ?
S15 C17 1.819(7) . ?
S16 C14 1.736(6) . ?
S16 C18 1.793(8) . ?
S17 C15 1.735(7) . ?
S17 C19 1.797(7) . ?
S18 C16 1.735(7) . ?
S18 C20 1.811(7) . ?
S21 C21 1.752(7) . ?
S21 C23 1.769(7) . ?
S22 C21 1.735(7) . ?
S22 C24 1.749(8) . ?
S23 C25 1.740(7) . ?
S23 C22 1.752(7) . ?
S24 C26 1.767(7) . ?
S24 C22 1.766(7) . ?
S25 C23 1.733(7) . ?
S25 C27 1.808(7) . ?
S26 C24 1.754(7) . ?
S26 C28 1.801(8) . ?
S27 C25 1.763(7) . ?
S27 C29 1.820(7) . ?
S28 C26 1.747(7) . ?
S28 C30 1.816(7) . ?
C1 C2 1.385(9) . ?
C3 C4 1.358(8) . ?
C5 C6 1.353(8) . ?
C7 C8 1.507(8) . ?
C9 C10 1.58(2) . ?
C9' C10' 1.44(2) . ?
C11 C12 1.387(9) . ?
C13 C14 1.376(8) . ?
C15 C16 1.347(8) . ?
C17 C18 1.509(9) . ?
C19 C20 1.500(8) . ?
C21 C22 1.344(9) . ?
C23 C24 1.351(9) . ?
C25 C26 1.329(8) . ?
C27 C28 1.484(9) . ?
C29 C30 1.476(9) . ?
C101 C102 1.461(14) . ?
C102 N1 1.115(12) . ?
